data_7205259
loop_
_publ_author_name
'Chen, Yang'
'Yang, Zhou'
'Guo, Cheng-Xin'
'Ni, Chun-Yan'
'Li, Hong-Xi'
'Ren, Zhi-Gang'
'Lang, Jian-Ping'

_publ_section_title
;
 Using alcohols as alkylation reagents for 4-cyanopyridinium and
 N,N&#x2032;-dialkyl-4,4&#x2032;-bipyridinium and their one-dimensional
 iodoplumbates
;
_journal_issue 1
_journal_name_full CrystEngComm
_journal_page_first 243
_journal_paper_doi 10.1039/c0ce00309c
_journal_volume 13
_journal_year 2011
_chemical_formula_moiety 'I9 Pb3, C16 H22 N2, C8 H11 N'
_chemical_formula_sum 'C24 H33 I9 N3 Pb3'
_chemical_formula_weight 2127.23
_chemical_name_systematic
;
?
;
_space_group_IT_number 14
_symmetry_cell_setting monoclinic
_symmetry_space_group_name_Hall '-P 2ybc'
_symmetry_space_group_name_H-M 'P 1 21/c 1'
_atom_sites_solution_hydrogens geom
_atom_sites_solution_primary direct
_atom_sites_solution_secondary difmap
_cell_angle_alpha 90.00
_cell_angle_beta 90.24(3)
_cell_angle_gamma 90.00
_cell_formula_units_Z 4
_cell_length_a 12.328(3)
_cell_length_b 14.341(3)
_cell_length_c 24.982(5)
_cell_measurement_reflns_used 13791
_cell_measurement_temperature 223(2)
_cell_measurement_theta_max 27.4894
_cell_measurement_theta_min 3.2619
_cell_volume 4416.7(17)
_computing_structure_refinement 'SHELXL-97 (Sheldrick, 1997)'
_computing_structure_solution 'SHELXS-97 (Sheldrick, 1990)'
_diffrn_ambient_temperature 223(2)
_diffrn_measured_fraction_theta_full 0.990
_diffrn_measured_fraction_theta_max 0.990
_diffrn_measurement_device_type 'Rigaku MercuryCCD area detector'
_diffrn_measurement_method \w
_diffrn_radiation_monochromator graphite
_diffrn_radiation_source 'fine-focus sealed tube'
_diffrn_radiation_type MoK\a
_diffrn_radiation_wavelength 0.71073
_diffrn_reflns_av_R_equivalents 0.0510
_diffrn_reflns_av_sigmaI/netI 0.0828
_diffrn_reflns_limit_h_max 13
_diffrn_reflns_limit_h_min -15
_diffrn_reflns_limit_k_max 16
_diffrn_reflns_limit_k_min -18
_diffrn_reflns_limit_l_max 32
_diffrn_reflns_limit_l_min -19
_diffrn_reflns_number 20775
_diffrn_reflns_theta_full 27.48
_diffrn_reflns_theta_max 27.48
_diffrn_reflns_theta_min 3.26
_diffrn_standards_decay_% 0
_diffrn_standards_interval_count 0
_diffrn_standards_interval_time 0
_diffrn_standards_number 0
_exptl_absorpt_coefficient_mu 17.717
_exptl_absorpt_correction_T_max 0.2460
_exptl_absorpt_correction_T_min 0.2460
_exptl_absorpt_correction_type multi-scan
_exptl_absorpt_process_details 'Jacobson, R. (1998) Private communication to Rigaku Company, Tokyo, Japan.'
_exptl_crystal_colour Red
_exptl_crystal_density_diffrn 3.199
_exptl_crystal_density_method 'not measured'
_exptl_crystal_description Block
_exptl_crystal_F_000 3684
_exptl_crystal_size_max 0.11
_exptl_crystal_size_mid 0.11
_exptl_crystal_size_min 0.11
_refine_diff_density_max 1.256
_refine_diff_density_min -2.152
_refine_diff_density_rms 0.294
_refine_ls_extinction_method none
_refine_ls_goodness_of_fit_ref 1.109
_refine_ls_hydrogen_treatment constr
_refine_ls_matrix_type full
_refine_ls_number_parameters 380
_refine_ls_number_reflns 10019
_refine_ls_number_restraints 100
_refine_ls_restrained_S_all 1.105
_refine_ls_R_factor_all 0.1013
_refine_ls_R_factor_gt 0.0722
_refine_ls_shift/su_max 0.005
_refine_ls_shift/su_mean 0.000
_refine_ls_structure_factor_coef Fsqd
_refine_ls_weighting_details 'calc w=1/[\s^2^(Fo^2^)+(0.0347P)^2^+20.0000P] where P=(Fo^2^+2Fc^2^)/3'
_refine_ls_weighting_scheme calc
_refine_ls_wR_factor_gt 0.1244
_refine_ls_wR_factor_ref 0.1369
_reflns_number_gt 7579
_reflns_number_total 10019
_reflns_threshold_expression >2sigma(I)
_cod_data_source_file C0CE00309C.TXT
_cod_data_source_block 7
_cod_depositor_comments
;
The following automatic conversions were performed:
'_symmetry_cell_setting' value 'Monoclinic' changed to 'monoclinic'
according to '/home/saulius/struct/CIF-dictionaries/cif_core.dic'
dictionary named 'cif_core.dic' version 2.4.1 from 2010-06-29.

Automatic conversion script
Id: cif_fix_enum 1555 2011-01-17 13:19:09Z saulius 
;
_cod_original_sg_symbol_H-M 'P 21/c'
_cod_database_code 7205259

loop_
_symmetry_equiv_pos_as_xyz
'x, y, z'
'-x, y+1/2, -z+1/2'
'-x, -y, -z'
'x, -y-1/2, z-1/2'

loop_
_atom_site_label
_atom_site_type_symbol
_atom_site_fract_x
_atom_site_fract_y
_atom_site_fract_z
_atom_site_U_iso_or_equiv
_atom_site_adp_type
_atom_site_occupancy
_atom_site_symmetry_multiplicity
_atom_site_calc_flag
_atom_site_refinement_flags
_atom_site_disorder_assembly
_atom_site_disorder_group
Pb2 Pb 0.16425(5) 0.84044(4) 0.11146(2) 0.04167(16) Uani 1 1 d . . .
Pb1 Pb -0.16750(5) 0.99361(4) 0.05315(2) 0.03568(14) Uani 1 1 d . . .
Pb3 Pb -0.50378(5) 0.83357(4) 0.00129(2) 0.03729(15) Uani 1 1 d . . .
I4 I -0.33342(8) 0.84483(7) 0.10204(4) 0.0469(3) Uani 1 1 d . . .
I8 I -0.03127(9) 0.97381(7) 0.15848(4) 0.0462(3) Uani 1 1 d . . .
I7 I -0.30409(9) 1.17139(7) 0.09043(4) 0.0460(3) Uani 1 1 d . . .
I5 I 0.00206(8) 1.15202(6) 0.00654(4) 0.0398(2) Uani 1 1 d . . .
I6 I -0.33398(8) 0.99348(6) -0.05123(4) 0.0368(2) Uani 1 1 d . . .
I9 I 0.36425(9) 0.70027(7) 0.07516(4) 0.0480(3) Uani 1 1 d . . .
I2 I 0.05091(10) 0.66573(7) 0.14507(5) 0.0567(3) Uani 1 1 d . . .
I1 I -0.38701(10) 0.68611(8) -0.06197(5) 0.0569(3) Uani 1 1 d . . .
I3 I 0.27312(10) 0.88070(8) 0.21615(5) 0.0580(3) Uani 1 1 d . . .
N1 N 0.6067(10) 1.1095(9) 0.2389(6) 0.053(4) Uani 1 1 d . B .
N2 N 0.0637(10) 1.2314(8) 0.1988(5) 0.044(3) Uani 1 1 d . . .
N3 N -0.2696(11) 0.5119(10) 0.0423(5) 0.051(4) Uani 1 1 d . . .
C1 C 0.5609(13) 1.1727(10) 0.2705(7) 0.050(4) Uani 1 1 d . . .
H1A H 0.6023 1.1991 0.2983 0.060 Uiso 1 1 calc R . .
C2 C 0.4558(14) 1.2008(13) 0.2639(7) 0.064(5) Uani 1 1 d . . .
H2A H 0.4261 1.2455 0.2871 0.077 Uiso 1 1 calc R . .
C3 C 0.3933(13) 1.1639(11) 0.2235(6) 0.045(4) Uani 1 1 d . . .
C4 C 0.4435(13) 1.0948(11) 0.1910(6) 0.048(4) Uani 1 1 d . . .
H4A H 0.4037 1.0665 0.1632 0.058 Uiso 1 1 calc R . .
C5 C 0.5494(13) 1.0690(12) 0.1998(6) 0.050(4) Uani 1 1 d . . .
H5A H 0.5815 1.0230 0.1783 0.060 Uiso 1 1 calc R . .
C6 C 0.1117(13) 1.2525(11) 0.2453(7) 0.053(4) Uani 1 1 d . . .
H6A H 0.0724 1.2832 0.2723 0.063 Uiso 1 1 calc R . .
C7 C 0.2177(14) 1.2296(12) 0.2536(7) 0.059(5) Uani 1 1 d . . .
H7A H 0.2505 1.2432 0.2867 0.071 Uiso 1 1 calc R . .
C8 C 0.2775(12) 1.1869(10) 0.2142(6) 0.042(4) Uani 1 1 d . . .
C9 C 0.2271(12) 1.1679(10) 0.1654(6) 0.047(4) Uani 1 1 d . . .
H9A H 0.2651 1.1387 0.1375 0.057 Uiso 1 1 calc R . .
C10 C 0.1213(13) 1.1928(10) 0.1593(6) 0.045(4) Uani 1 1 d . . .
H10A H 0.0874 1.1827 0.1260 0.054 Uiso 1 1 calc R . .
C11 C -0.2283(14) 0.4294(12) 0.0298(7) 0.058(5) Uani 1 1 d . . .
H11A H -0.2704 0.3752 0.0338 0.069 Uiso 1 1 calc R . .
C12 C -0.1240(13) 0.4231(11) 0.0111(7) 0.055(5) Uani 1 1 d . . .
H12A H -0.0962 0.3648 0.0008 0.066 Uiso 1 1 calc R . .
C13 C -0.0571(11) 0.5040(10) 0.0071(7) 0.042(4) Uani 1 1 d . . .
C14 C -0.1062(12) 0.5875(10) 0.0228(7) 0.049(4) Uani 1 1 d . . .
H14A H -0.0655 0.6430 0.0226 0.059 Uiso 1 1 calc R . .
C15 C -0.2131(13) 0.5897(11) 0.0385(7) 0.057(5) Uani 1 1 d . . .
H15A H -0.2460 0.6471 0.0466 0.069 Uiso 1 1 calc R . .
C16 C 0.7225(14) 1.0809(13) 0.2469(8) 0.069(5) Uani 1 1 d DU . .
H16A H 0.7678 1.1341 0.2572 0.082 Uiso 1 1 calc R A 1
H16B H 0.7521 1.0522 0.2145 0.082 Uiso 1 1 calc R A 1
C17 C 0.713(4) 1.011(3) 0.2916(15) 0.067(9) Uani 0.45(3) 1 d PDU B 1
H17A H 0.7694 0.9712 0.2763 0.080 Uiso 0.45(3) 1 calc PR B 1
H17B H 0.7543 1.0512 0.3164 0.080 Uiso 0.45(3) 1 calc PR B 1
C18 C 0.697(4) 0.970(4) 0.318(2) 0.076(13) Uani 0.45(3) 1 d PU B 1
H18A H 0.7515 0.9734 0.3458 0.114 Uiso 0.45(3) 1 calc PR B 1
H18B H 0.6972 0.9073 0.3025 0.114 Uiso 0.45(3) 1 calc PR B 1
H18C H 0.6264 0.9834 0.3322 0.114 Uiso 0.45(3) 1 calc PR B 1
C17' C 0.735(2) 0.978(2) 0.2598(15) 0.069(8) Uani 0.55(3) 1 d PDU B 2
H17C H 0.7532 0.9458 0.2263 0.082 Uiso 0.55(3) 1 calc PR B 2
H17D H 0.7987 0.9717 0.2834 0.082 Uiso 0.55(3) 1 calc PR B 2
C18' C 0.644(3) 0.925(3) 0.2854(19) 0.096(13) Uani 0.55(3) 1 d PDU B 2
H18D H 0.6668 0.8609 0.2923 0.143 Uiso 0.55(3) 1 calc PR B 2
H18E H 0.5817 0.9242 0.2615 0.143 Uiso 0.55(3) 1 calc PR B 2
H18F H 0.6244 0.9542 0.3189 0.143 Uiso 0.55(3) 1 calc PR B 2
C19 C -0.0495(14) 1.2586(13) 0.1897(8) 0.072(5) Uani 1 1 d U B .
H19A H -0.0873 1.2607 0.2241 0.086 Uiso 1 1 calc R . .
H19B H -0.0850 1.2112 0.1674 0.086 Uiso 1 1 calc R . .
C20 C -0.060(2) 1.3504(18) 0.1632(12) 0.116(9) Uani 1 1 d U . .
H20A H -0.0474 1.3362 0.1253 0.139 Uiso 1 1 calc R B 1
H20B H -0.1371 1.3647 0.1659 0.139 Uiso 1 1 calc R B 1
C21 C -0.021(5) 1.417(4) 0.169(3) 0.117(18) Uani 0.45(3) 1 d PU B 1
H21A H -0.0490 1.4606 0.1422 0.176 Uiso 0.45(3) 1 calc PR B 1
H21B H 0.0566 1.4102 0.1641 0.176 Uiso 0.45(3) 1 calc PR B 1
H21C H -0.0361 1.4401 0.2042 0.176 Uiso 0.45(3) 1 calc PR B 1
C21' C 0.025(3) 1.392(3) 0.126(2) 0.091(13) Uani 0.55(3) 1 d PU B 2
H21D H -0.0011 1.4517 0.1131 0.137 Uiso 0.55(3) 1 calc PR B 2
H21E H 0.0370 1.3502 0.0966 0.137 Uiso 0.55(3) 1 calc PR B 2
H21F H 0.0918 1.4011 0.1461 0.137 Uiso 0.55(3) 1 calc PR B 2
C22 C -0.3843(15) 0.5165(14) 0.0640(9) 0.081(6) Uani 1 1 d U . .
H22A H -0.4313 0.4735 0.0442 0.097 Uiso 1 1 calc R . .
H22B H -0.4132 0.5798 0.0598 0.097 Uiso 1 1 calc R . .
C23 C -0.382(2) 0.490(2) 0.1238(11) 0.123(9) Uani 1 1 d U . .
H23A H -0.4561 0.4933 0.1380 0.148 Uiso 1 1 calc R . .
H23B H -0.3575 0.4250 0.1273 0.148 Uiso 1 1 calc R . .
C24 C -0.312(2) 0.5493(19) 0.1549(11) 0.142(10) Uani 1 1 d U . .
H24A H -0.3127 0.5292 0.1920 0.213 Uiso 1 1 calc R . .
H24B H -0.3381 0.6131 0.1526 0.213 Uiso 1 1 calc R . .
H24C H -0.2390 0.5458 0.1411 0.213 Uiso 1 1 calc R . .

loop_
_atom_site_aniso_label
_atom_site_aniso_U_11
_atom_site_aniso_U_22
_atom_site_aniso_U_33
_atom_site_aniso_U_23
_atom_site_aniso_U_13
_atom_site_aniso_U_12
Pb2 0.0470(3) 0.0426(3) 0.0354(3) 0.0050(3) 0.0015(3) -0.0025(3)
Pb1 0.0396(3) 0.0358(3) 0.0316(3) 0.0004(2) -0.0003(2) 0.0011(3)
Pb3 0.0423(3) 0.0347(3) 0.0349(3) -0.0005(2) 0.0044(2) 0.0003(3)
I4 0.0519(6) 0.0515(6) 0.0371(6) 0.0103(5) -0.0054(5) -0.0120(5)
I8 0.0499(6) 0.0516(6) 0.0369(6) -0.0008(5) -0.0053(5) 0.0094(5)
I7 0.0523(6) 0.0469(6) 0.0388(6) -0.0068(5) -0.0061(5) 0.0094(5)
I5 0.0503(6) 0.0310(5) 0.0382(5) -0.0022(4) 0.0052(4) -0.0015(4)
I6 0.0511(6) 0.0340(5) 0.0254(5) -0.0022(4) 0.0019(4) -0.0019(4)
I9 0.0523(6) 0.0453(6) 0.0467(6) 0.0055(5) 0.0136(5) -0.0018(5)
I2 0.0676(8) 0.0467(6) 0.0559(7) 0.0025(5) 0.0078(6) -0.0115(6)
I1 0.0699(8) 0.0480(6) 0.0529(7) -0.0069(5) 0.0148(6) 0.0082(6)
I3 0.0696(8) 0.0602(7) 0.0442(7) -0.0009(6) -0.0082(6) -0.0034(6)
N1 0.046(8) 0.052(9) 0.061(10) 0.007(7) -0.007(7) -0.003(7)
N2 0.042(7) 0.040(7) 0.050(9) 0.001(6) -0.001(6) 0.012(6)
N3 0.042(8) 0.067(10) 0.042(8) 0.008(7) -0.001(6) -0.008(7)
C1 0.058(11) 0.039(9) 0.054(11) -0.015(8) -0.009(9) -0.013(8)
C2 0.059(11) 0.079(13) 0.053(12) -0.020(10) -0.015(9) 0.008(10)
C3 0.052(10) 0.051(10) 0.033(8) -0.001(7) 0.000(7) 0.004(8)
C4 0.050(10) 0.064(11) 0.030(8) -0.019(8) -0.001(7) -0.008(9)
C5 0.050(10) 0.064(11) 0.036(9) -0.006(8) -0.003(8) -0.008(9)
C6 0.057(11) 0.060(11) 0.041(10) -0.009(8) 0.015(8) 0.000(9)
C7 0.058(11) 0.081(13) 0.038(10) -0.009(9) 0.004(8) 0.003(10)
C8 0.045(9) 0.042(9) 0.039(9) -0.015(7) -0.005(7) -0.008(8)
C9 0.051(10) 0.054(10) 0.037(9) -0.027(8) 0.014(7) -0.005(8)
C10 0.067(11) 0.039(8) 0.031(8) 0.004(7) 0.005(7) 0.012(8)
C11 0.055(11) 0.049(10) 0.070(13) 0.000(9) 0.004(10) -0.009(9)
C12 0.058(11) 0.049(10) 0.059(12) -0.018(9) 0.011(9) -0.010(9)
C13 0.034(8) 0.039(8) 0.052(10) -0.016(7) -0.003(7) -0.014(7)
C14 0.045(9) 0.036(9) 0.067(12) -0.001(8) 0.000(8) -0.013(8)
C15 0.051(10) 0.040(9) 0.081(14) 0.009(9) 0.013(10) 0.008(8)
C16 0.052(10) 0.074(11) 0.079(14) 0.013(10) -0.001(10) -0.001(9)
C17 0.058(19) 0.07(2) 0.07(2) 0.005(14) 0.016(18) 0.026(18)
C18 0.07(3) 0.10(3) 0.06(3) 0.011(18) 0.02(2) 0.01(3)
C17' 0.072(17) 0.088(15) 0.046(17) 0.022(15) 0.027(14) 0.041(14)
C18' 0.12(3) 0.08(2) 0.09(3) 0.06(2) 0.03(2) 0.030(19)
C19 0.053(10) 0.079(12) 0.083(15) 0.013(11) -0.003(10) 0.019(10)
C20 0.091(16) 0.104(16) 0.15(2) 0.051(16) 0.032(15) 0.064(14)
C21 0.10(4) 0.10(2) 0.14(4) 0.07(3) 0.02(3) 0.04(3)
C21' 0.07(2) 0.06(2) 0.14(3) 0.01(2) -0.041(19) -0.044(19)
C22 0.048(11) 0.079(14) 0.116(16) 0.021(13) 0.020(11) 0.004(10)
C23 0.106(18) 0.15(2) 0.111(17) 0.007(16) 0.038(16) -0.041(15)
C24 0.19(3) 0.13(2) 0.109(19) -0.014(19) 0.017(19) -0.01(2)

loop_
_atom_type_symbol
_atom_type_description
_atom_type_scat_dispersion_real
_atom_type_scat_dispersion_imag
_atom_type_scat_source
C C 0.0033 0.0016 'International Tables Vol C Tables 4.2.6.8 and 6.1.1.4'
H H 0.0000 0.0000 'International Tables Vol C Tables 4.2.6.8 and 6.1.1.4'
N N 0.0061 0.0033 'International Tables Vol C Tables 4.2.6.8 and 6.1.1.4'
I I -0.4742 1.8119 'International Tables Vol C Tables 4.2.6.8 and 6.1.1.4'
Pb Pb -3.3944 10.1111 'International Tables Vol C Tables 4.2.6.8 and 6.1.1.4'

loop_
_geom_angle_atom_site_label_1
_geom_angle_atom_site_label_2
_geom_angle_atom_site_label_3
_geom_angle
_geom_angle_site_symmetry_1
_geom_angle_site_symmetry_3
_geom_angle_publ_flag
I2 Pb2 I3 97.16(4) . . ?
I2 Pb2 I8 92.46(4) . . ?
I3 Pb2 I8 84.41(4) . . ?
I2 Pb2 I9 85.28(4) . . ?
I3 Pb2 I9 91.42(4) . . ?
I8 Pb2 I9 174.98(3) . . ?
I8 Pb1 I7 96.25(3) . . ?
I8 Pb1 I4 87.72(3) . . ?
I7 Pb1 I4 94.72(4) . . ?
I8 Pb1 I5 89.54(3) . 3_575 ?
I7 Pb1 I5 165.73(3) . 3_575 ?
I4 Pb1 I5 98.54(4) . 3_575 ?
I8 Pb1 I5 91.18(3) . . ?
I7 Pb1 I5 83.63(3) . . ?
I4 Pb1 I5 177.91(3) . . ?
I5 Pb1 I5 83.23(3) 3_575 . ?
I8 Pb1 I6 172.28(3) . . ?
I7 Pb1 I6 84.51(3) . . ?
I4 Pb1 I6 84.56(3) . . ?
I5 Pb1 I6 91.50(3) 3_575 . ?
I5 Pb1 I6 96.54(3) . . ?
I1 Pb3 I9 97.58(4) . 1_455 ?
I1 Pb3 I4 97.56(4) . . ?
I9 Pb3 I4 84.84(3) 1_455 . ?
I1 Pb3 I7 87.91(4) . 3_475 ?
I9 Pb3 I7 91.32(3) 1_455 3_475 ?
I4 Pb3 I7 173.67(3) . 3_475 ?
I1 Pb3 I6 88.54(4) . . ?
I9 Pb3 I6 166.52(3) 1_455 . ?
I4 Pb3 I6 82.44(3) . . ?
I7 Pb3 I6 100.95(3) 3_475 . ?
I1 Pb3 I6 168.91(4) . 3_475 ?
I9 Pb3 I6 85.49(3) 1_455 3_475 ?
I4 Pb3 I6 93.32(3) . 3_475 ?
I7 Pb3 I6 81.35(3) 3_475 3_475 ?
I6 Pb3 I6 90.79(3) . 3_475 ?
Pb1 I4 Pb3 98.53(3) . . ?
Pb1 I8 Pb2 98.26(4) . . ?
Pb1 I7 Pb3 99.12(3) . 3_475 ?
Pb1 I5 Pb1 96.77(3) 3_575 . ?
Pb1 I6 Pb3 94.45(3) . . ?
Pb1 I6 Pb3 94.23(3) . 3_475 ?
Pb3 I6 Pb3 89.21(3) . 3_475 ?
Pb3 I9 Pb2 100.42(4) 1_655 . ?
C1 N1 C5 120.4(14) . . ?
C1 N1 C16 121.0(15) . . ?
C5 N1 C16 118.6(15) . . ?
C6 N2 C10 120.1(14) . . ?
C6 N2 C19 119.5(15) . . ?
C10 N2 C19 120.1(15) . . ?
C15 N3 C11 122.2(15) . . ?
C15 N3 C22 118.8(15) . . ?
C11 N3 C22 118.9(15) . . ?
N1 C1 C2 122.3(15) . . ?
N1 C1 H1A 118.8 . . ?
C2 C1 H1A 118.8 . . ?
C1 C2 C3 120.3(17) . . ?
C1 C2 H2A 119.9 . . ?
C3 C2 H2A 119.9 . . ?
C2 C3 C4 116.3(15) . . ?
C2 C3 C8 124.4(15) . . ?
C4 C3 C8 119.1(14) . . ?
C5 C4 C3 120.7(14) . . ?
C5 C4 H4A 119.6 . . ?
C3 C4 H4A 119.6 . . ?
N1 C5 C4 119.9(16) . . ?
N1 C5 H5A 120.0 . . ?
C4 C5 H5A 120.0 . . ?
N2 C6 C7 119.9(15) . . ?
N2 C6 H6A 120.1 . . ?
C7 C6 H6A 120.1 . . ?
C6 C7 C8 121.0(16) . . ?
C6 C7 H7A 119.5 . . ?
C8 C7 H7A 119.5 . . ?
C7 C8 C9 118.3(15) . . ?
C7 C8 C3 120.4(14) . . ?
C9 C8 C3 121.3(14) . . ?
C10 C9 C8 118.1(14) . . ?
C10 C9 H9A 120.9 . . ?
C8 C9 H9A 120.9 . . ?
N2 C10 C9 122.4(15) . . ?
N2 C10 H10A 118.8 . . ?
C9 C10 H10A 118.8 . . ?
N3 C11 C12 120.0(16) . . ?
N3 C11 H11A 120.0 . . ?
C12 C11 H11A 120.0 . . ?
C11 C12 C13 120.8(15) . . ?
C11 C12 H12A 119.6 . . ?
C13 C12 H12A 119.6 . . ?
C14 C13 C12 115.2(14) . . ?
C14 C13 C13 123.7(16) . 3_565 ?
C12 C13 C13 120.7(17) . 3_565 ?
C15 C14 C13 121.0(14) . . ?
C15 C14 H14A 119.5 . . ?
C13 C14 H14A 119.5 . . ?
N3 C15 C14 120.5(15) . . ?
N3 C15 H15A 119.7 . . ?
C14 C15 H15A 119.7 . . ?
N1 C16 C17 102(2) . . ?
N1 C16 C17' 113.1(17) . . ?
N1 C16 H16A 111.4 . . ?
C17 C16 H16A 111.4 . . ?
C17' C16 H16A 129.9 . . ?
N1 C16 H16B 111.4 . . ?
C17 C16 H16B 111.4 . . ?
C17' C16 H16B 74.2 . . ?
H16A C16 H16B 109.3 . . ?
C18 C17 C16 172(7) . . ?
C18 C17 H17A 94.00 . . ?
C16 C17 H17A 92.5 . . ?
C18 C17 H17B 92.5 . . ?
C16 C17 H17B 92.6 . . ?
H17A C17 H17B 103.0 . . ?
C17 C18 H18A 109.5 . . ?
C17 C18 H18B 108.00 . . ?
H18A C18 H18B 109.5 . . ?
C17 C18 H18C 109.5 . . ?
H18A C18 H18C 111.00 . . ?
H18B C18 H18C 109.5 . . ?
C18' C17' C16 120(2) . . ?
C18' C17' H17C 107.2 . . ?
C16 C17' H17C 107.2 . . ?
C18' C17' H17D 107.2 . . ?
C16 C17' H17D 107.2 . . ?
H17C C17' H17D 106.9 . . ?
C17' C18' H18D 109.5 . . ?
C17' C18' H18E 109.5 . . ?
H18D C18' H18E 109.5 . . ?
C17' C18' H18F 109.5 . . ?
H18D C18' H18F 109.5 . . ?
H18E C18' H18F 109.5 . . ?
N2 C19 C20 112.7(17) . . ?
N2 C19 H19A 109.1 . . ?
C20 C19 H19A 109.1 . . ?
N2 C19 H19B 109.1 . . ?
C20 C19 H19B 109.1 . . ?
H19A C19 H19B 107.8 . . ?
C21 C20 C21' 55(4) . . ?
C21 C20 C19 134(5) . . ?
C21' C20 C19 125(2) . . ?
C21 C20 H20A 103.6 . . ?
C21' C20 H20A 52.2 . . ?
C19 C20 H20A 103.6 . . ?
C21 C20 H20B 103.6 . . ?
C21' C20 H20B 129.2 . . ?
C19 C20 H20B 103.6 . . ?
H20A C20 H20B 105.3 . . ?
C20 C21 H21A 109.5 . . ?
C20 C21 H21B 109.5 . . ?
H21A C21 H21B 109.5 . . ?
C20 C21 H21C 109.5 . . ?
H21A C21 H21C 109.5 . . ?
H21B C21 H21C 109.5 . . ?
C20 C21' H21D 109.5 . . ?
C20 C21' H21E 109.5 . . ?
H21D C21' H21E 109.5 . . ?
C20 C21' H21F 109.5 . . ?
H21D C21' H21F 109.5 . . ?
H21E C21' H21F 109.5 . . ?
N3 C22 C23 108.9(17) . . ?
N3 C22 H22A 109.9 . . ?
C23 C22 H22A 109.9 . . ?
N3 C22 H22B 109.9 . . ?
C23 C22 H22B 109.9 . . ?
H22A C22 H22B 108.3 . . ?
C24 C23 C22 112(2) . . ?
C24 C23 H23A 109.1 . . ?
C22 C23 H23A 109.1 . . ?
C24 C23 H23B 109.1 . . ?
C22 C23 H23B 109.1 . . ?
H23A C23 H23B 107.9 . . ?
C23 C24 H24A 109.5 . . ?
C23 C24 H24B 109.5 . . ?
H24A C24 H24B 109.5 . . ?
C23 C24 H24C 109.5 . . ?
H24A C24 H24C 109.5 . . ?
H24B C24 H24C 109.5 . . ?

loop_
_geom_bond_atom_site_label_1
_geom_bond_atom_site_label_2
_geom_bond_distance
_geom_bond_site_symmetry_2
_geom_bond_publ_flag
Pb2 I2 2.9907(13) . ?
Pb2 I3 2.9909(15) . ?
Pb2 I8 3.2971(13) . ?
Pb2 I9 3.3108(13) . ?
Pb1 I8 3.1285(14) . ?
Pb1 I7 3.1963(12) . ?
Pb1 I4 3.2014(13) . ?
Pb1 I5 3.2819(13) 3_575 ?
Pb1 I5 3.3024(12) . ?
Pb1 I6 3.3117(15) . ?
Pb3 I1 3.0102(13) . ?
Pb3 I9 3.1196(13) 1_455 ?
Pb3 I4 3.2752(15) . ?
Pb3 I7 3.2893(15) 3_475 ?
Pb3 I6 3.3742(12) . ?
Pb3 I6 3.4249(12) 3_475 ?
I7 Pb3 3.2894(15) 3_475 ?
I5 Pb1 3.2819(13) 3_575 ?
I6 Pb3 3.4249(12) 3_475 ?
I9 Pb3 3.1196(13) 1_655 ?
N1 C1 1.329(19) . ?
N1 C5 1.337(18) . ?
N1 C16 1.497(19) . ?
N2 C6 1.336(19) . ?
N2 C10 1.339(18) . ?
N2 C19 1.466(19) . ?
N3 C15 1.319(19) . ?
N3 C11 1.33(2) . ?
N3 C22 1.52(2) . ?
C1 C2 1.37(2) . ?
C1 H1A 0.9400 . ?
C2 C3 1.37(2) . ?
C2 H2A 0.9400 . ?
C3 C4 1.423(19) . ?
C3 C8 1.48(2) . ?
C4 C5 1.37(2) . ?
C4 H4A 0.9400 . ?
C5 H5A 0.9400 . ?
C6 C7 1.36(2) . ?
C6 H6A 0.9400 . ?
C7 C8 1.38(2) . ?
C7 H7A 0.9400 . ?
C8 C9 1.393(19) . ?
C9 C10 1.36(2) . ?
C9 H9A 0.9400 . ?
C10 H10A 0.9400 . ?
C11 C12 1.37(2) . ?
C11 H11A 0.9400 . ?
C12 C13 1.43(2) . ?
C12 H12A 0.9400 . ?
C13 C14 1.398(19) . ?
C13 C13 1.46(3) 3_565 ?
C14 C15 1.38(2) . ?
C14 H14A 0.9400 . ?
C15 H15A 0.9400 . ?
C16 C17 1.502(10) . ?
C16 C17' 1.52(3) . ?
C16 H16A 0.9800 . ?
C16 H16B 0.9800 . ?
C17 C18 0.91(5) . ?
C17 H17A 0.9800 . ?
C17 H17B 0.9800 . ?
C18 H18A 0.9700 . ?
C18 H18B 0.9700 . ?
C18 H18C 0.9700 . ?
C17' C18' 1.506(10) . ?
C17' H17C 0.9800 . ?
C17' H17D 0.9800 . ?
C18' H18D 0.9700 . ?
C18' H18E 0.9700 . ?
C18' H18F 0.9700 . ?
C19 C20 1.48(3) . ?
C19 H19A 0.9800 . ?
C19 H19B 0.9800 . ?
C20 C21 1.07(6) . ?
C20 C21' 1.51(5) . ?
C20 H20A 0.9800 . ?
C20 H20B 0.9800 . ?
C21 H21A 0.9700 . ?
C21 H21B 0.9700 . ?
C21 H21C 0.9700 . ?
C21' H21D 0.9700 . ?
C21' H21E 0.9700 . ?
C21' H21F 0.9700 . ?
C22 C23 1.54(3) . ?
C22 H22A 0.9800 . ?
C22 H22B 0.9800 . ?
C23 C24 1.44(3) . ?
C23 H23A 0.9800 . ?
C23 H23B 0.9800 . ?
C24 H24A 0.9700 . ?
C24 H24B 0.9700 . ?
C24 H24C 0.9700 . ?
